data_4129597
loop_
_publ_author_name
'\"Olscher, Franz'
'G\"ottker-Schnetmann, Inigo'
'Monteil, Vincent'
'Mecking, Stefan'

_publ_section_title
;
 Role of Radical Species in Salicylaldiminato Ni(II) Mediated Polymer
 Chain Growth: A Case Study for the Migratory Insertion Polymerization of
 Ethylene in the Presence of Methyl Methacrylate.
;
_journal_issue 46
_journal_name_full 'Journal of the American Chemical Society'
_journal_page_first 14819
_journal_page_last 14828
_journal_paper_doi 10.1021/jacs.5b08612
_journal_volume 137
_journal_year 2015
_chemical_formula_moiety 'C47 H50 N Ni O P'
_chemical_formula_sum 'C47 H50 N Ni O P'
_chemical_formula_weight 734.56
_space_group_crystal_system orthorhombic
_space_group_IT_number 19
_space_group_name_Hall 'P 2ac 2ab'
_space_group_name_H-M_alt 'P 21 21 21'
_atom_sites_solution_hydrogens geom
_atom_sites_solution_primary heavy
_atom_sites_solution_secondary difmap
_audit_creation_method SHELXL-2013
_cell_angle_alpha 90
_cell_angle_beta 90
_cell_angle_gamma 90
_cell_formula_units_Z 4
_cell_length_a 12.7970(6)
_cell_length_b 17.3364(8)
_cell_length_c 17.6536(10)
_cell_measurement_reflns_used 30302
_cell_measurement_temperature 100(2)
_cell_measurement_theta_max 26.02
_cell_measurement_theta_min 1.96
_cell_volume 3916.5(3)
_computing_cell_refinement 'STOE X-AREA'
_computing_data_collection 'STOE X-AREA'
_computing_data_reduction 'STOE X-RED32'
_computing_structure_refinement 'SHELXL-2013 (Sheldrick, 2013)'
_computing_structure_solution 'SHELXS-2013 (Sheldrick, 2013)'
_diffrn_ambient_temperature 100(2)
_diffrn_detector_area_resol_mean 6.67
_diffrn_measured_fraction_theta_full 1.000
_diffrn_measured_fraction_theta_max 0.990
_diffrn_measurement_device_type 'STOE IPDS 2T'
_diffrn_measurement_method 'rotation method'
_diffrn_radiation_type MoK\a
_diffrn_radiation_wavelength 0.71073
_diffrn_reflns_av_R_equivalents 0.0818
_diffrn_reflns_av_unetI/netI 0.0611
_diffrn_reflns_Laue_measured_fraction_full 1.000
_diffrn_reflns_Laue_measured_fraction_max 0.990
_diffrn_reflns_limit_h_max 15
_diffrn_reflns_limit_h_min -15
_diffrn_reflns_limit_k_max 19
_diffrn_reflns_limit_k_min -21
_diffrn_reflns_limit_l_max 21
_diffrn_reflns_limit_l_min -21
_diffrn_reflns_number 31576
_diffrn_reflns_point_group_measured_fraction_full 0.999
_diffrn_reflns_point_group_measured_fraction_max 0.988
_diffrn_reflns_theta_full 25.242
_diffrn_reflns_theta_max 25.745
_diffrn_reflns_theta_min 1.966
_exptl_absorpt_coefficient_mu 0.572
_exptl_absorpt_correction_T_max 0.9652
_exptl_absorpt_correction_T_min 0.8380
_exptl_absorpt_correction_type numerical
_exptl_absorpt_process_details 'STOE X-RED32'
_exptl_crystal_colour orange
_exptl_crystal_density_diffrn 1.246
_exptl_crystal_description platelet
_exptl_crystal_F_000 1560
_exptl_crystal_size_max 0.2
_exptl_crystal_size_mid 0.15
_exptl_crystal_size_min 0.05
_refine_diff_density_max 0.254
_refine_diff_density_min -0.235
_refine_diff_density_rms 0.046
_refine_ls_abs_structure_details
;
 Flack x determined using 2357 quotients [(I+)-(I-)]/[(I+)+(I-)]
 (Parsons and Flack (2004), Acta Cryst. A60, s61).
;
_refine_ls_abs_structure_Flack -0.006(9)
_refine_ls_extinction_method none
_refine_ls_goodness_of_fit_ref 0.989
_refine_ls_hydrogen_treatment constr
_refine_ls_matrix_type full
_refine_ls_number_parameters 467
_refine_ls_number_reflns 7397
_refine_ls_number_restraints 0
_refine_ls_restrained_S_all 0.989
_refine_ls_R_factor_all 0.0546
_refine_ls_R_factor_gt 0.0408
_refine_ls_shift/su_max 0.001
_refine_ls_shift/su_mean 0.000
_refine_ls_structure_factor_coef Fsqd
_refine_ls_weighting_details 'w=1/[\s^2^(Fo^2^)+(0.0360P)^2^] where P=(Fo^2^+2Fc^2^)/3'
_refine_ls_weighting_scheme calc
_refine_ls_wR_factor_gt 0.0740
_refine_ls_wR_factor_ref 0.0774
_reflns_Friedel_coverage 0.790
_reflns_Friedel_fraction_full 0.999
_reflns_Friedel_fraction_max 0.985
_reflns_number_gt 6158
_reflns_number_total 7397
_reflns_threshold_expression 'I > 2\s(I)'
_cod_data_source_file ja5b08612_si_006.cif
_cod_data_source_block D:\fo14_137
_cod_database_code 4129597
_shelxl_version_number 2013-4
_shelx_space_group_comment
;
The symmetry employed for this shelxl refinement is uniquely defined
by the following loop, which should always be used as a source of
symmetry information in preference to the above space-group names.
They are only intended as comments.
;

loop_
_space_group_symop_operation_xyz
'x, y, z'
'-x+1/2, -y, z+1/2'
'x+1/2, -y+1/2, -z'
'-x, y+1/2, -z+1/2'

loop_
_atom_site_label
_atom_site_type_symbol
_atom_site_fract_x
_atom_site_fract_y
_atom_site_fract_z
_atom_site_U_iso_or_equiv
_atom_site_adp_type
_atom_site_occupancy
_atom_site_site_symmetry_order
_atom_site_calc_flag
_atom_site_refinement_flags_posn
_atom_site_refinement_flags_adp
C1 C 0.9109(3) 0.7919(2) 0.3439(2) 0.0256(9) Uani 1 1 d . .
C2 C 0.9960(3) 0.7885(2) 0.3981(2) 0.0267(9) Uani 1 1 d . .
C3 C 0.9994(3) 0.7263(2) 0.4474(2) 0.0290(9) Uani 1 1 d . .
H3A H 1.0557 0.7235 0.4824 0.035 Uiso 1 1 calc R U
C4 C 0.9247(3) 0.6675(3) 0.4484(2) 0.0310(9) Uani 1 1 d . .
H4A H 0.9308 0.6257 0.4830 0.037 Uiso 1 1 calc R U
C5 C 0.8431(3) 0.6709(2) 0.3990(2) 0.0286(9) Uani 1 1 d . .
H5A H 0.7915 0.6315 0.3994 0.034 Uiso 1 1 calc R U
C6 C 0.8345(3) 0.7328(2) 0.3471(2) 0.0258(9) Uani 1 1 d . .
C7 C 0.7502(3) 0.7286(2) 0.2953(2) 0.0261(9) Uani 1 1 d . .
H7A H 0.7096 0.6828 0.2977 0.031 Uiso 1 1 calc R U
C8 C 1.0809(3) 0.8506(2) 0.4013(2) 0.0294(9) Uani 1 1 d . .
C9 C 1.1455(3) 0.8484(3) 0.3279(2) 0.0337(10) Uani 1 1 d . .
H9A H 1.0989 0.8544 0.2843 0.040 Uiso 1 1 calc R U
H9B H 1.1821 0.7989 0.3244 0.040 Uiso 1 1 calc R U
H9C H 1.1966 0.8905 0.3284 0.040 Uiso 1 1 calc R U
C10 C 1.0308(4) 0.9303(3) 0.4103(3) 0.0371(10) Uani 1 1 d . .
H10A H 0.9860 0.9306 0.4554 0.045 Uiso 1 1 calc R U
H10B H 0.9886 0.9421 0.3655 0.045 Uiso 1 1 calc R U
H10C H 1.0856 0.9694 0.4160 0.045 Uiso 1 1 calc R U
C11 C 1.1564(4) 0.8395(3) 0.4675(2) 0.0390(11) Uani 1 1 d . .
H11C H 1.2078 0.8814 0.4677 0.047 Uiso 1 1 calc R U
H11B H 1.1925 0.7900 0.4621 0.047 Uiso 1 1 calc R U
H11A H 1.1172 0.8401 0.5152 0.047 Uiso 1 1 calc R U
C12 C 0.6400(3) 0.7487(2) 0.1951(2) 0.0293(9) Uani 1 1 d . .
C13 C 0.5344(3) 0.7558(2) 0.2153(2) 0.0300(9) Uani 1 1 d . .
C14 C 0.4606(4) 0.7219(3) 0.1680(2) 0.0393(11) Uani 1 1 d . .
H14A H 0.3885 0.7265 0.1802 0.047 Uiso 1 1 calc R U
C15 C 0.4898(4) 0.6817(3) 0.1036(2) 0.0419(12) Uani 1 1 d . .
H15A H 0.4383 0.6582 0.0725 0.050 Uiso 1 1 calc R U
C16 C 0.5950(4) 0.6760(3) 0.0848(2) 0.0413(12) Uani 1 1 d . .
H16A H 0.6146 0.6492 0.0401 0.050 Uiso 1 1 calc R U
C17 C 0.6722(3) 0.7087(3) 0.1300(2) 0.0350(10) Uani 1 1 d . .
C18 C 0.5017(3) 0.7954(3) 0.2879(2) 0.0331(10) Uani 1 1 d . .
H18A H 0.5634 0.8241 0.3083 0.040 Uiso 1 1 calc R U
C19 C 0.4684(4) 0.7357(3) 0.3468(3) 0.0435(12) Uani 1 1 d . .
H19A H 0.5276 0.7019 0.3585 0.052 Uiso 1 1 calc R U
H19B H 0.4107 0.7048 0.3266 0.052 Uiso 1 1 calc R U
H19C H 0.4456 0.7620 0.3930 0.052 Uiso 1 1 calc R U
C20 C 0.4141(3) 0.8529(3) 0.2745(3) 0.0432(11) Uani 1 1 d . .
H20A H 0.4033 0.8838 0.3203 0.052 Uiso 1 1 calc R U
H20B H 0.3497 0.8251 0.2622 0.052 Uiso 1 1 calc R U
H20C H 0.4329 0.8869 0.2323 0.052 Uiso 1 1 calc R U
C21 C 0.7870(4) 0.6978(3) 0.1105(2) 0.0374(10) Uani 1 1 d . .
H21A H 0.8286 0.7180 0.1541 0.045 Uiso 1 1 calc R U
C22 C 0.8201(4) 0.7426(4) 0.0410(3) 0.0587(15) Uani 1 1 d . .
H22A H 0.8064 0.7976 0.0491 0.070 Uiso 1 1 calc R U
H22B H 0.7804 0.7246 -0.0030 0.070 Uiso 1 1 calc R U
H22C H 0.8949 0.7347 0.0320 0.070 Uiso 1 1 calc R U
C23 C 0.8156(4) 0.6134(3) 0.1008(4) 0.0752(19) Uani 1 1 d . .
H23C H 0.8911 0.6088 0.0927 0.090 Uiso 1 1 calc R U
H23B H 0.7784 0.5922 0.0570 0.090 Uiso 1 1 calc R U
H23A H 0.7958 0.5848 0.1465 0.090 Uiso 1 1 calc R U
C24 C 0.6700(3) 0.9252(2) 0.1859(2) 0.0287(9) Uani 1 1 d . .
C25 C 0.6296(3) 0.9106(3) 0.1137(2) 0.0327(9) Uani 1 1 d . .
H25A H 0.6617 0.8725 0.0827 0.039 Uiso 1 1 calc R U
C26 C 0.5433(4) 0.9508(3) 0.0863(3) 0.0385(11) Uani 1 1 d . .
H26A H 0.5168 0.9394 0.0373 0.046 Uiso 1 1 calc R U
C27 C 0.4959(3) 1.0070(3) 0.1296(3) 0.0385(11) Uani 1 1 d . .
H27A H 0.4384 1.0353 0.1101 0.046 Uiso 1 1 calc R U
C28 C 0.5336(3) 1.0217(3) 0.2022(3) 0.0380(10) Uani 1 1 d . .
H28A H 0.5004 1.0593 0.2331 0.046 Uiso 1 1 calc R U
C29 C 0.6197(3) 0.9814(2) 0.2296(3) 0.0341(9) Uani 1 1 d . .
H29A H 0.6450 0.9924 0.2790 0.041 Uiso 1 1 calc R U
C30 C 0.8420(4) 1.0939(3) 0.3911(2) 0.0365(11) Uani 1 1 d . .
H30A H 0.8171 1.0816 0.4403 0.044 Uiso 1 1 calc R U
C31 C 1.0413(3) 0.8909(2) 0.1380(2) 0.0294(9) Uani 1 1 d . .
H31A H 0.9879 0.8562 0.1226 0.035 Uiso 1 1 calc R U
C32 C 1.1444(3) 0.8747(3) 0.1206(2) 0.0328(9) Uani 1 1 d . .
H32A H 1.1610 0.8298 0.0923 0.039 Uiso 1 1 calc R U
C33 C 1.2234(4) 0.9236(3) 0.1443(2) 0.0354(10) Uani 1 1 d . .
H33A H 1.2941 0.9125 0.1319 0.042 Uiso 1 1 calc R U
C34 C 1.1991(4) 0.9886(2) 0.1860(2) 0.0343(9) Uani 1 1 d . .
H34A H 1.2532 1.0216 0.2035 0.041 Uiso 1 1 calc R U
C35 C 1.0951(3) 1.0058(2) 0.2023(2) 0.0316(10) Uani 1 1 d . .
H35A H 1.0789 1.0510 0.2305 0.038 Uiso 1 1 calc R U
C36 C 1.0149(3) 0.9580(2) 0.1780(2) 0.0277(9) Uani 1 1 d . .
C37 C 0.9110(3) 1.1308(3) 0.2464(2) 0.0348(10) Uani 1 1 d . .
H37A H 0.9325 1.1441 0.1965 0.042 Uiso 1 1 calc R U
C38 C 0.9171(4) 1.1852(3) 0.3039(3) 0.0415(11) Uani 1 1 d . .
H38A H 0.9447 1.2351 0.2939 0.050 Uiso 1 1 calc R U
C39 C 0.8734(3) 1.0564(2) 0.2612(2) 0.0281(9) Uani 1 1 d . .
C40 C 0.8379(3) 1.0393(3) 0.3341(2) 0.0307(10) Uani 1 1 d . .
H40A H 0.8105 0.9895 0.3446 0.037 Uiso 1 1 calc R U
C41 C 0.8825(4) 1.1662(3) 0.3765(3) 0.0431(12) Uani 1 1 d . .
H41A H 0.8868 1.2032 0.4160 0.052 Uiso 1 1 calc R U
C42 C 0.8412(3) 1.0269(2) 0.1021(2) 0.0278(9) Uani 1 1 d . .
C43 C 0.8912(3) 1.0076(2) 0.0348(2) 0.0320(10) Uani 1 1 d . .
H43A H 0.9449 0.9698 0.0350 0.038 Uiso 1 1 calc R U
C44 C 0.8632(4) 1.0431(3) -0.0331(2) 0.0377(11) Uani 1 1 d . .
H44A H 0.8974 1.0292 -0.0789 0.045 Uiso 1 1 calc R U
C45 C 0.7857(4) 1.0986(2) -0.0336(2) 0.0355(10) Uani 1 1 d . .
H45A H 0.7668 1.1232 -0.0797 0.043 Uiso 1 1 calc R U
C46 C 0.7356(3) 1.1183(3) 0.0332(2) 0.0354(10) Uani 1 1 d . .
H46A H 0.6823 1.1564 0.0328 0.043 Uiso 1 1 calc R U
C47 C 0.7630(3) 1.0825(3) 0.1007(2) 0.0335(10) Uani 1 1 d . .
H47A H 0.7280 1.0961 0.1463 0.040 Uiso 1 1 calc R U
N1 N 0.7205(3) 0.77883(18) 0.24461(15) 0.0252(7) Uani 1 1 d . .
Ni1 Ni 0.78996(4) 0.87611(3) 0.22946(3) 0.02548(12) Uani 1 1 d . .
O1 O 0.9049(2) 0.84773(15) 0.29414(14) 0.0280(6) Uani 1 1 d . .
P1 P 0.87579(8) 0.97872(6) 0.19193(6) 0.0263(2) Uani 1 1 d . .

loop_
_atom_site_aniso_label
_atom_site_aniso_U_11
_atom_site_aniso_U_22
_atom_site_aniso_U_33
_atom_site_aniso_U_23
_atom_site_aniso_U_13
_atom_site_aniso_U_12
C1 0.024(2) 0.027(2) 0.026(2) 0.0011(17) 0.0036(16) 0.0045(17)
C2 0.027(2) 0.030(2) 0.0232(19) -0.0018(16) 0.0027(17) 0.0047(17)
C3 0.028(2) 0.037(2) 0.0220(19) 0.0005(17) 0.0007(17) 0.0064(19)
C4 0.035(2) 0.033(2) 0.025(2) 0.0050(18) 0.0016(18) 0.005(2)
C5 0.030(2) 0.029(2) 0.027(2) 0.0025(17) 0.0034(18) 0.0002(18)
C6 0.022(2) 0.030(2) 0.025(2) -0.0029(17) -0.0008(16) 0.0035(17)
C7 0.026(2) 0.028(2) 0.025(2) 0.0001(17) 0.0040(15) 0.0001(16)
C8 0.025(2) 0.039(3) 0.025(2) -0.0002(17) -0.0011(17) 0.0004(18)
C9 0.028(2) 0.042(3) 0.031(2) -0.0004(18) -0.0001(17) -0.0003(19)
C10 0.030(2) 0.040(3) 0.041(3) -0.010(2) -0.0027(19) -0.003(2)
C11 0.036(3) 0.045(3) 0.036(2) 0.003(2) -0.008(2) -0.004(2)
C12 0.029(2) 0.030(2) 0.029(2) 0.0055(18) -0.0049(18) -0.0034(18)
C13 0.028(2) 0.036(2) 0.026(2) 0.0077(17) -0.0039(17) -0.0029(18)
C14 0.029(2) 0.051(3) 0.038(3) 0.010(2) -0.0046(19) -0.007(2)
C15 0.038(3) 0.057(3) 0.031(2) 0.000(2) -0.011(2) -0.012(2)
C16 0.047(3) 0.054(3) 0.023(2) -0.004(2) -0.007(2) -0.002(2)
C17 0.035(2) 0.043(3) 0.027(2) 0.0025(19) -0.0017(17) 0.000(2)
C18 0.027(2) 0.040(2) 0.032(2) 0.0034(18) 0.0013(17) -0.0021(18)
C19 0.052(3) 0.048(3) 0.030(2) 0.004(2) 0.004(2) 0.001(3)
C20 0.031(2) 0.047(3) 0.051(3) 0.004(2) 0.011(2) 0.0037(19)
C21 0.035(2) 0.050(3) 0.027(2) -0.0055(19) 0.001(2) 0.002(2)
C22 0.042(3) 0.069(4) 0.065(3) 0.019(3) 0.005(3) -0.003(3)
C23 0.055(4) 0.057(4) 0.114(5) 0.023(4) 0.031(3) 0.014(3)
C24 0.027(2) 0.029(2) 0.030(2) 0.0087(17) 0.0028(17) -0.0032(17)
C25 0.032(2) 0.034(2) 0.033(2) 0.0066(18) -0.0015(19) -0.0024(19)
C26 0.039(3) 0.041(3) 0.036(2) 0.012(2) -0.008(2) -0.005(2)
C27 0.026(2) 0.044(3) 0.046(3) 0.015(2) -0.002(2) 0.003(2)
C28 0.032(2) 0.039(3) 0.043(3) 0.005(2) 0.006(2) 0.004(2)
C29 0.031(2) 0.038(2) 0.033(2) 0.008(2) -0.001(2) 0.0000(19)
C30 0.041(3) 0.042(3) 0.027(2) 0.0011(19) 0.001(2) 0.009(2)
C31 0.032(2) 0.032(2) 0.024(2) 0.0023(17) -0.0017(16) -0.0033(19)
C32 0.036(2) 0.033(2) 0.029(2) 0.003(2) 0.0030(17) 0.007(2)
C33 0.029(2) 0.044(3) 0.033(2) 0.0101(19) 0.0057(19) 0.003(2)
C34 0.028(2) 0.038(2) 0.037(2) 0.0023(19) 0.000(2) -0.006(2)
C35 0.032(2) 0.030(2) 0.033(2) 0.0027(18) 0.0018(18) -0.0004(18)
C36 0.028(2) 0.031(2) 0.024(2) 0.0044(16) -0.0008(16) 0.0042(18)
C37 0.040(2) 0.032(2) 0.033(2) 0.0022(19) 0.0032(16) -0.001(2)
C38 0.055(3) 0.032(3) 0.038(2) -0.001(2) 0.000(2) 0.001(2)
C39 0.026(2) 0.035(2) 0.024(2) 0.0019(17) -0.0005(18) 0.0030(17)
C40 0.030(2) 0.033(2) 0.029(2) 0.0021(18) 0.0017(17) 0.0038(19)
C41 0.060(3) 0.036(3) 0.034(2) -0.006(2) 0.001(2) 0.008(2)
C42 0.029(2) 0.029(2) 0.025(2) 0.0026(18) -0.0028(17) -0.0080(19)
C43 0.032(2) 0.035(2) 0.029(2) 0.0012(18) -0.0053(18) 0.0020(19)
C44 0.043(3) 0.047(3) 0.024(2) -0.0003(19) -0.0048(19) -0.004(2)
C45 0.041(2) 0.034(2) 0.031(2) 0.0059(17) -0.009(2) -0.007(2)
C46 0.032(2) 0.037(2) 0.037(2) 0.007(2) -0.0074(17) 0.001(2)
C47 0.030(2) 0.036(2) 0.034(2) 0.0051(19) 0.0000(18) 0.0013(19)
N1 0.0213(16) 0.0326(17) 0.0218(16) 0.0003(13) -0.0006(13) -0.0004(15)
Ni1 0.0245(2) 0.0286(2) 0.0233(2) 0.0031(2) -0.0012(2) -0.0001(2)
O1 0.0302(15) 0.0306(15) 0.0233(14) 0.0055(11) -0.0023(11) 0.0009(12)
P1 0.0257(5) 0.0292(6) 0.0241(5) 0.0031(4) -0.0004(4) 0.0002(5)

loop_
_atom_type_symbol
_atom_type_description
_atom_type_scat_dispersion_real
_atom_type_scat_dispersion_imag
_atom_type_scat_source
C C 0.0033 0.0016 'International Tables Vol C Tables 4.2.6.8 and 6.1.1.4'
H H 0.0000 0.0000 'International Tables Vol C Tables 4.2.6.8 and 6.1.1.4'
N N 0.0061 0.0033 'International Tables Vol C Tables 4.2.6.8 and 6.1.1.4'
Ni Ni 0.3393 1.1124 'International Tables Vol C Tables 4.2.6.8 and 6.1.1.4'
O O 0.0106 0.0060 'International Tables Vol C Tables 4.2.6.8 and 6.1.1.4'
P P 0.1023 0.0942 'International Tables Vol C Tables 4.2.6.8 and 6.1.1.4'

loop_
_geom_angle_atom_site_label_1
_geom_angle_atom_site_label_2
_geom_angle_atom_site_label_3
_geom_angle
C6 C1 C2 117.6(4)
O1 C1 C2 121.1(4)
O1 C1 C6 121.3(4)
C1 C2 C8 121.9(3)
C3 C2 C1 117.9(4)
C3 C2 C8 120.1(3)
C2 C3 C4 123.7(4)
C5 C4 C3 118.9(4)
C4 C5 C6 120.5(4)
C5 C6 C1 121.3(4)
C5 C6 C7 116.1(4)
C7 C6 C1 122.4(4)
N1 C7 C6 129.1(4)
C2 C8 C9 109.5(3)
C2 C8 C10 109.9(3)
C10 C8 C9 109.6(4)
C11 C8 C2 112.8(3)
C11 C8 C9 107.6(3)
C11 C8 C10 107.3(4)
C13 C12 N1 119.9(4)
C17 C12 C13 122.3(4)
C17 C12 N1 117.7(4)
C12 C13 C18 121.5(4)
C14 C13 C12 117.6(4)
C14 C13 C18 120.9(4)
C15 C14 C13 121.5(4)
C14 C15 C16 119.5(4)
C17 C16 C15 121.5(4)
C12 C17 C21 122.0(4)
C16 C17 C12 117.6(4)
C16 C17 C21 120.4(4)
C13 C18 C19 110.3(4)
C13 C18 C20 111.6(3)
C20 C18 C19 110.2(4)
C22 C21 C17 113.0(4)
C22 C21 C23 109.7(4)
C23 C21 C17 112.2(4)
C25 C24 C29 117.3(4)
C25 C24 Ni1 125.6(3)
C29 C24 Ni1 117.2(3)
C26 C25 C24 121.2(4)
C27 C26 C25 120.7(4)
C26 C27 C28 119.2(4)
C29 C28 C27 120.0(4)
C28 C29 C24 121.5(4)
C41 C30 C40 120.0(4)
C32 C31 C36 120.6(4)
C31 C32 C33 120.4(4)
C34 C33 C32 119.7(4)
C33 C34 C35 120.0(4)
C36 C35 C34 121.0(4)
C31 C36 P1 117.7(3)
C35 C36 C31 118.2(4)
C35 C36 P1 124.0(3)
C38 C37 C39 120.5(4)
C37 C38 C41 119.6(4)
C37 C39 P1 123.3(3)
C40 C39 C37 118.7(4)
C40 C39 P1 117.9(3)
C30 C40 C39 120.8(4)
C30 C41 C38 120.4(4)
C43 C42 P1 121.0(3)
C47 C42 C43 118.9(4)
C47 C42 P1 120.1(3)
C42 C43 C44 120.7(4)
C45 C44 C43 119.8(4)
C44 C45 C46 119.9(4)
C45 C46 C47 120.3(4)
C42 C47 C46 120.4(4)
C7 N1 C12 112.3(3)
C7 N1 Ni1 123.0(3)
C12 N1 Ni1 124.1(2)
C24 Ni1 N1 94.28(15)
C24 Ni1 O1 164.41(15)
C24 Ni1 P1 85.41(12)
N1 Ni1 O1 92.65(12)
N1 Ni1 P1 169.68(9)
O1 Ni1 P1 90.23(8)
C1 O1 Ni1 129.2(3)
C36 P1 C42 101.89(18)
C36 P1 Ni1 111.59(14)
C39 P1 C36 104.59(19)
C39 P1 C42 103.80(18)
C39 P1 Ni1 112.87(13)
C42 P1 Ni1 120.44(13)

loop_
_geom_bond_atom_site_label_1
_geom_bond_atom_site_label_2
_geom_bond_distance
C1 C2 1.451(6)
C1 C6 1.418(6)
C1 O1 1.309(5)
C2 C3 1.386(6)
C2 C8 1.530(6)
C3 C4 1.399(6)
C4 C5 1.362(6)
C5 C6 1.415(6)
C6 C7 1.416(5)
C7 N1 1.304(5)
C8 C9 1.536(6)
C8 C10 1.533(6)
C8 C11 1.529(6)
C12 C13 1.404(6)
C12 C17 1.403(6)
C12 N1 1.449(5)
C13 C14 1.391(6)
C13 C18 1.512(6)
C14 C15 1.386(6)
C15 C16 1.390(7)
C16 C17 1.389(6)
C17 C21 1.522(7)
C18 C19 1.528(6)
C18 C20 1.519(6)
C21 C22 1.512(7)
C21 C23 1.517(7)
C24 C25 1.399(6)
C24 C29 1.400(6)
C24 Ni1 1.916(4)
C25 C26 1.393(6)
C26 C27 1.378(6)
C27 C28 1.394(6)
C28 C29 1.392(6)
C30 C40 1.383(6)
C30 C41 1.381(7)
C31 C32 1.383(6)
C31 C36 1.402(6)
C32 C33 1.384(6)
C33 C34 1.382(6)
C34 C35 1.394(6)
C35 C36 1.388(6)
C36 P1 1.832(4)
C37 C38 1.389(6)
C37 C39 1.401(6)
C38 C41 1.394(6)
C39 C40 1.396(6)
C39 P1 1.820(4)
C42 C43 1.391(6)
C42 C47 1.389(6)
C42 P1 1.847(4)
C43 C44 1.394(6)
C44 C45 1.382(6)
C45 C46 1.385(6)
C46 C47 1.389(6)
N1 Ni1 1.925(3)
Ni1 O1 1.926(3)
Ni1 P1 2.1931(12)

loop_
_geom_torsion_atom_site_label_1
_geom_torsion_atom_site_label_2
_geom_torsion_atom_site_label_3
_geom_torsion_atom_site_label_4
_geom_torsion
C1 C2 C3 C4 -1.0(6)
C1 C2 C8 C9 -65.9(5)
C1 C2 C8 C10 54.6(5)
C1 C2 C8 C11 174.3(4)
C1 C6 C7 N1 -8.9(6)
C2 C1 C6 C5 -2.6(6)
C2 C1 C6 C7 -177.5(4)
C2 C1 O1 Ni1 -167.6(3)
C2 C3 C4 C5 -0.5(6)
C3 C2 C8 C9 113.5(4)
C3 C2 C8 C10 -126.1(4)
C3 C2 C8 C11 -6.3(5)
C3 C4 C5 C6 0.5(6)
C4 C5 C6 C1 1.1(6)
C4 C5 C6 C7 176.4(4)
C5 C6 C7 N1 175.9(4)
C6 C1 C2 C3 2.5(5)
C6 C1 C2 C8 -178.2(3)
C6 C1 O1 Ni1 12.2(5)
C6 C7 N1 C12 171.6(4)
C6 C7 N1 Ni1 -0.4(6)
C8 C2 C3 C4 179.7(4)
C12 C13 C14 C15 0.7(6)
C12 C13 C18 C19 -104.6(5)
C12 C13 C18 C20 132.6(4)
C12 C17 C21 C22 -111.4(5)
C12 C17 C21 C23 123.9(5)
C13 C12 C17 C16 0.4(6)
C13 C12 C17 C21 -176.9(4)
C13 C12 N1 C7 88.3(4)
C13 C12 N1 Ni1 -99.8(4)
C13 C14 C15 C16 -1.1(7)
C14 C13 C18 C19 72.3(5)
C14 C13 C18 C20 -50.6(5)
C14 C15 C16 C17 1.2(8)
C15 C16 C17 C12 -0.8(7)
C15 C16 C17 C21 176.6(4)
C16 C17 C21 C22 71.4(6)
C16 C17 C21 C23 -53.3(6)
C17 C12 C13 C14 -0.3(6)
C17 C12 C13 C18 176.6(4)
C17 C12 N1 C7 -87.9(4)
C17 C12 N1 Ni1 84.0(4)
C18 C13 C14 C15 -176.3(4)
C24 C25 C26 C27 0.8(6)
C25 C24 C29 C28 -0.4(6)
C25 C26 C27 C28 -1.9(7)
C26 C27 C28 C29 1.7(7)
C27 C28 C29 C24 -0.6(6)
C29 C24 C25 C26 0.3(6)
C31 C32 C33 C34 0.5(6)
C31 C36 P1 C39 168.4(3)
C31 C36 P1 C42 -83.7(3)
C31 C36 P1 Ni1 46.1(3)
C32 C31 C36 C35 -2.6(6)
C32 C31 C36 P1 175.3(3)
C32 C33 C34 C35 -1.7(6)
C33 C34 C35 C36 0.7(6)
C34 C35 C36 C31 1.4(6)
C34 C35 C36 P1 -176.3(3)
C35 C36 P1 C39 -13.8(4)
C35 C36 P1 C42 94.0(4)
C35 C36 P1 Ni1 -136.2(3)
C36 C31 C32 C33 1.7(6)
C37 C38 C41 C30 -0.3(7)
C37 C39 C40 C30 -1.6(6)
C37 C39 P1 C36 66.9(4)
C37 C39 P1 C42 -39.5(4)
C37 C39 P1 Ni1 -171.6(3)
C38 C37 C39 C40 2.8(6)
C38 C37 C39 P1 -173.2(3)
C39 C37 C38 C41 -1.9(7)
C40 C30 C41 C38 1.5(7)
C40 C39 P1 C36 -109.2(3)
C40 C39 P1 C42 144.4(3)
C40 C39 P1 Ni1 12.4(4)
C41 C30 C40 C39 -0.5(7)
C42 C43 C44 C45 0.6(7)
C43 C42 C47 C46 -0.3(6)
C43 C42 P1 C36 31.6(4)
C43 C42 P1 C39 140.0(3)
C43 C42 P1 Ni1 -92.5(3)
C43 C44 C45 C46 -0.5(7)
C44 C45 C46 C47 0.0(7)
C45 C46 C47 C42 0.3(7)
C47 C42 C43 C44 -0.2(6)
C47 C42 P1 C36 -149.6(3)
C47 C42 P1 C39 -41.1(4)
C47 C42 P1 Ni1 86.4(3)
N1 C12 C13 C14 -176.3(4)
N1 C12 C13 C18 0.6(6)
N1 C12 C17 C16 176.4(4)
N1 C12 C17 C21 -0.9(6)
Ni1 C24 C25 C26 -178.4(3)
Ni1 C24 C29 C28 178.4(3)
O1 C1 C2 C3 -177.7(3)
O1 C1 C2 C8 1.6(6)
O1 C1 C6 C5 177.6(4)
O1 C1 C6 C7 2.6(6)
P1 C39 C40 C30 174.7(3)
P1 C42 C43 C44 178.7(3)
P1 C42 C47 C46 -179.1(3)
